data_7009406
loop_
_publ_author_name
'Drew, Michael G. B.'
'Howarth, Oliver W.'
'Martin, Noreen'
'Morgan, Grace G.'
'Nelson, Jane'

_publ_section_title
;
 Encapsulated Tl(III) strongly retained within an iminophenolate
 cryptand host
;
_journal_issue 8
_journal_name_full 'Journal of the Chemical Society, Dalton Transactions'
_journal_page_first 1275
_journal_paper_doi 10.1039/b000736f
_journal_year 2000
_chemical_formula_sum 'C41 H50 Cl3 N9 O16 Tl'
_chemical_formula_weight 1235.62
_chemical_name_systematic
; 
 ? 
;
_space_group_IT_number 2
_symmetry_cell_setting triclinic
_symmetry_space_group_name_Hall '-P 1'
_symmetry_space_group_name_H-M 'P -1'
_atom_sites_solution_hydrogens geom
_atom_sites_solution_primary direct
_atom_sites_solution_secondary difmap
_audit_creation_method SHELXL-97
_cell_angle_alpha 89.353(10)
_cell_angle_beta 72.936(10)
_cell_angle_gamma 70.987(10)
_cell_formula_units_Z 2
_cell_length_a 12.072(14)
_cell_length_b 13.025(17)
_cell_length_c 17.76(2)
_cell_measurement_reflns_used all
_cell_measurement_temperature 293(2)
_cell_volume 2513(5)
_computing_cell_refinement XDS
_computing_data_collection 'XDS (Kabsch, 1991)'
_computing_data_reduction XDS
_computing_molecular_graphics PLATON(Spek,1994)
_computing_structure_refinement 'SHELXL-93 (Sheldrick, 1993)'
_computing_structure_solution 'SHELXS-86 (Sheldrick, 1990)'
_diffrn_ambient_temperature 293(2)
_diffrn_measurement_device 'Marresearch Image Plate'
_diffrn_measurement_method '95 frames at 2^o intervals, counting time 2 min.'
_diffrn_radiation_monochromator graphite
_diffrn_radiation_source 'fine-focus sealed tube'
_diffrn_radiation_type MoK\a
_diffrn_radiation_wavelength 0.71070
_diffrn_reflns_av_R_equivalents 0.0000
_diffrn_reflns_av_sigmaI/netI 0.0520
_diffrn_reflns_limit_h_max 14
_diffrn_reflns_limit_h_min 0
_diffrn_reflns_limit_k_max 15
_diffrn_reflns_limit_k_min -14
_diffrn_reflns_limit_l_max 21
_diffrn_reflns_limit_l_min -19
_diffrn_reflns_number 7935
_diffrn_reflns_theta_max 24.98
_diffrn_reflns_theta_min 3.46
_diffrn_standards_number all
_exptl_absorpt_coefficient_mu 3.448
_exptl_absorpt_correction_T_max 1.000
_exptl_absorpt_correction_T_min 0.389
_exptl_absorpt_correction_type 'DIFABS(Walker and Stuart, 1983)'
_exptl_crystal_density_diffrn 1.633
_exptl_crystal_density_method 'not measured'
_exptl_crystal_F_000 1238
_exptl_crystal_size_max 0.20
_exptl_crystal_size_mid 0.15
_exptl_crystal_size_min 0.15
_refine_diff_density_max 0.809
_refine_diff_density_min -0.948
_refine_diff_density_rms 0.112
_refine_ls_extinction_coef 0.0076(12)
_refine_ls_extinction_expression Fc^*^=kFc[1+0.001xFc^2^\l^3^/sin(2\q)]^-1/4^
_refine_ls_extinction_method SHELXL
_refine_ls_goodness_of_fit_ref 1.063
_refine_ls_hydrogen_treatment mixed
_refine_ls_matrix_type full
_refine_ls_number_parameters 643
_refine_ls_number_reflns 7935
_refine_ls_number_restraints 0
_refine_ls_restrained_S_all 1.063
_refine_ls_R_factor_all 0.1166
_refine_ls_R_factor_gt 0.0782
_refine_ls_shift/su_max 0.005
_refine_ls_shift/su_mean 0.000
_refine_ls_structure_factor_coef Fsqd
_refine_ls_weighting_details 'w=1/[\s^2^(Fo^2^)+(0.1275P)^2^+5.5443P] where P=(Fo^2^+2Fc^2^)/3'
_refine_ls_weighting_scheme calc
_refine_ls_wR_factor_gt 0.1962
_refine_ls_wR_factor_ref 0.2180
_reflns_number_gt 5785
_reflns_number_total 7935
_reflns_threshold_expression >2sigma(I)
_cod_data_source_file b000736f.txt
_cod_data_source_block 1
_cod_depositor_comments
;
The following automatic conversions were performed:

'_refine_ls_weighting_scheme' value 'calc
w=1/[\s^2^(Fo^2^)+(0.1275P)^2^+5.5443P] where P=(Fo^2^+2Fc^2^)/3' was
changed to 'calc'. New tag '_refine_ls_weighting_details' was
created. The value of the new tag was set to
'w=1/[\s^2^(Fo^2^)+(0.1275P)^2^+5.5443P] where P=(Fo^2^+2Fc^2^)/3'.

Automatic conversion script
Id: cif_fix_values 3143 2015-03-26 13:38:13Z robertas 
;
_cod_original_cell_volume 2514(5)
_cod_original_sg_symbol_H-M P-1
_cod_database_code 7009406

loop_
_symmetry_equiv_pos_as_xyz
'x, y, z'
'-x, -y, -z'

loop_
_atom_site_label
_atom_site_type_symbol
_atom_site_fract_x
_atom_site_fract_y
_atom_site_fract_z
_atom_site_U_iso_or_equiv
_atom_site_adp_type
_atom_site_occupancy
_atom_site_calc_flag
_atom_site_refinement_flags
_atom_site_disorder_assembly
_atom_site_disorder_group
Tl1 Tl 0.18190(5) 0.04577(4) 0.31372(3) 0.0526(2) Uani 0.5881(6) d P . .
Tl2 Tl 0.32308(7) -0.20381(6) 0.29126(5) 0.0526(2) Uani 0.4119(6) d P . .
Cl1 Cl 0.1640(3) 0.3832(2) 0.56699(18) 0.0804(8) Uani 1 d . . .
O11 O 0.211(3) 0.4247(15) 0.5028(9) 0.267(12) Uani 1 d . . .
O12 O 0.0667(15) 0.354(2) 0.5560(9) 0.265(12) Uani 1 d . . .
O13 O 0.1177(17) 0.4425(11) 0.6401(7) 0.179(6) Uani 1 d . . .
O14 O 0.2298(16) 0.2849(10) 0.5746(14) 0.227(9) Uani 1 d . . .
Cl2 Cl 0.2932(4) 0.4028(2) 0.10383(19) 0.0960(10) Uani 1 d . . .
O21 O 0.253(2) 0.3279(16) 0.0897(13) 0.282(14) Uani 1 d . . .
O22 O 0.3564(17) 0.4390(10) 0.0442(8) 0.200(8) Uani 1 d . . .
O23 O 0.2177(12) 0.4825(9) 0.1625(7) 0.154(5) Uani 1 d . . .
O24 O 0.372(3) 0.336(2) 0.132(2) 0.362(19) Uani 1 d . . .
Cl3 Cl 0.6848(4) 0.2453(3) 0.2595(3) 0.1217(14) Uani 1 d . . .
O31 O 0.5656(10) 0.2786(11) 0.3021(15) 0.253(12) Uani 1 d . . .
O32 O 0.7350(16) 0.3239(11) 0.2241(10) 0.180(6) Uani 1 d . . .
O33 O 0.7195(17) 0.1590(12) 0.1982(11) 0.202(7) Uani 1 d . . .
O34 O 0.7602(14) 0.1923(17) 0.3046(10) 0.197(7) Uani 1 d . . .
N200 N 0.4449(8) -0.4167(7) 0.2711(5) 0.076(2) Uani 1 d . . .
N100 N 0.0606(7) 0.2620(5) 0.3377(5) 0.0573(18) Uani 1 d . . .
C1A C -0.0310(8) 0.2821(7) 0.4158(6) 0.061(2) Uani 1 d . . .
H1A1 H -0.1054 0.3397 0.4146 0.073 Uiso 1 calc R . .
H1A2 H 0.0002 0.3066 0.4541 0.073 Uiso 1 calc R . .
C2A C -0.0613(8) 0.1824(7) 0.4409(6) 0.062(2) Uani 1 d . . .
H2A1 H -0.1221 0.1986 0.4929 0.075 Uiso 1 calc R . .
H2A2 H -0.0960 0.1595 0.4041 0.075 Uiso 1 calc R . .
N3A N 0.0482(7) 0.0954(5) 0.4435(5) 0.0555(18) Uani 1 d . . .
C4A C 0.0867(8) 0.0919(7) 0.5054(6) 0.058(2) Uani 1 d . . .
H4A H 0.0331 0.1391 0.5495 0.070 Uiso 1 calc R . .
C5A C 0.2007(8) 0.0244(7) 0.5127(5) 0.053(2) Uani 1 d . . .
C6A C 0.2284(10) 0.0450(7) 0.5793(6) 0.063(2) Uani 1 d . . .
H6A H 0.1693 0.0983 0.6181 0.075 Uiso 1 calc R . .
C7A C 0.3393(10) -0.0093(8) 0.5917(6) 0.066(3) Uani 1 d . . .
C8A C 0.4214(10) -0.0911(8) 0.5341(6) 0.069(3) Uani 1 d . . .
H8A H 0.4966 -0.1305 0.5411 0.083 Uiso 1 calc R . .
C9A C 0.3981(9) -0.1178(7) 0.4664(6) 0.065(2) Uani 1 d . . .
C10A C 0.2852(9) -0.0579(7) 0.4536(5) 0.059(2) Uani 1 d . . .
O11A O 0.2607(8) -0.0816(5) 0.3910(4) 0.084(2) Uani 1 d . . .
C12A C 0.4896(10) -0.2043(8) 0.4133(7) 0.074(3) Uani 1 d . . .
H12A H 0.5580 -0.2417 0.4289 0.089 Uiso 1 calc R . .
N13A N 0.4889(8) -0.2369(7) 0.3457(5) 0.073(2) Uani 1 d . . .
C14A C 0.5863(10) -0.3325(9) 0.2986(7) 0.083(3) Uani 1 d . . .
H14A H 0.6584 -0.3477 0.3162 0.100 Uiso 1 calc R . .
H14B H 0.6089 -0.3177 0.2436 0.100 Uiso 1 calc R . .
C15A C 0.5446(11) -0.4313(8) 0.3060(7) 0.084(3) Uani 1 d . . .
H15A H 0.6138 -0.4955 0.2795 0.101 Uiso 1 calc R . .
H15B H 0.5164 -0.4429 0.3614 0.101 Uiso 1 calc R . .
C16A C 0.3686(12) 0.0150(10) 0.6651(7) 0.087(3) Uani 1 d . . .
H16A H 0.3543 -0.0370 0.7022 0.104 Uiso 1 calc R . .
H16B H 0.3167 0.0872 0.6886 0.104 Uiso 1 calc R . .
H16C H 0.4533 0.0103 0.6513 0.104 Uiso 1 calc R . .
C1B C 0.0021(10) 0.2863(7) 0.2754(6) 0.068(3) Uani 1 d . . .
H1B1 H -0.0051 0.3601 0.2619 0.082 Uiso 1 calc R . .
H1B2 H -0.0802 0.2824 0.2948 0.082 Uiso 1 calc R . .
C2B C 0.0746(11) 0.2077(8) 0.2022(6) 0.070(3) Uani 1 d . . .
H2B1 H 0.0369 0.2297 0.1607 0.084 Uiso 1 calc R . .
H2B2 H 0.1579 0.2097 0.1836 0.084 Uiso 1 calc R . .
N3B N 0.0784(7) 0.0959(6) 0.2193(4) 0.0579(18) Uani 1 d . . .
C4B C 0.0169(9) 0.0518(7) 0.1935(5) 0.057(2) Uani 1 d . . .
H4B H -0.0273 0.0921 0.1618 0.068 Uiso 1 calc R . .
C5B C 0.0078(8) -0.0529(7) 0.2075(6) 0.057(2) Uani 1 d . . .
C6B C -0.0657(10) -0.0848(8) 0.1718(6) 0.068(3) Uani 1 d . . .
H6B H -0.1050 -0.0368 0.1410 0.082 Uiso 1 calc R . .
C7B C -0.0828(10) -0.1862(8) 0.1802(7) 0.069(3) Uani 1 d . . .
C8B C -0.0252(9) -0.2535(8) 0.2245(6) 0.064(2) Uani 1 d . . .
H8B H -0.0371 -0.3204 0.2315 0.077 Uiso 1 calc R . .
C9B C 0.0518(8) -0.2285(6) 0.2607(5) 0.052(2) Uani 1 d . . .
C10B C 0.0670(8) -0.1236(7) 0.2551(5) 0.055(2) Uani 1 d . . .
O11B O 0.1319(6) -0.0992(5) 0.2922(4) 0.0710(18) Uani 1 d . . .
C12B C 0.1108(9) -0.3095(7) 0.3035(5) 0.057(2) Uani 1 d . . .
H12B H 0.0923 -0.3736 0.3072 0.069 Uiso 1 calc R . .
N13B N 0.1886(7) -0.3010(6) 0.3379(4) 0.0585(19) Uani 1 d . . .
C14B C 0.2544(10) -0.3953(8) 0.3727(6) 0.073(3) Uani 1 d . . .
H14C H 0.1988 -0.4332 0.3991 0.087 Uiso 1 calc R . .
H14D H 0.2846 -0.3709 0.4116 0.087 Uiso 1 calc R . .
C15B C 0.3590(11) -0.4701(8) 0.3095(7) 0.076(3) Uani 1 d . . .
H15C H 0.4005 -0.5338 0.3321 0.091 Uiso 1 calc R . .
H15D H 0.3283 -0.4944 0.2708 0.091 Uiso 1 calc R . .
C16B C -0.1711(13) -0.2106(11) 0.1436(8) 0.097(4) Uani 1 d . . .
H16D H -0.1917 -0.2718 0.1664 0.116 Uiso 1 calc R . .
H16E H -0.1330 -0.2276 0.0876 0.116 Uiso 1 calc R . .
H16F H -0.2446 -0.1481 0.1537 0.116 Uiso 1 calc R . .
C1C C 0.1502(9) 0.3141(7) 0.3316(6) 0.064(2) Uani 1 d . . .
H1C1 H 0.1134 0.3800 0.3676 0.077 Uiso 1 calc R . .
H1C2 H 0.1751 0.3350 0.2783 0.077 Uiso 1 calc R . .
C2C C 0.2628(8) 0.2403(7) 0.3508(6) 0.059(2) Uani 1 d . . .
H2C1 H 0.3204 0.2788 0.3474 0.071 Uiso 1 calc R . .
H2C2 H 0.2387 0.2201 0.4043 0.071 Uiso 1 calc R . .
N3C N 0.3212(7) 0.1433(6) 0.2959(5) 0.0569(18) Uani 1 d . . .
C4C C 0.4116(9) 0.1373(7) 0.2362(6) 0.058(2) Uani 1 d . . .
H4C H 0.4418 0.1950 0.2324 0.070 Uiso 1 calc R . .
C5C C 0.4724(8) 0.0513(7) 0.1739(5) 0.052(2) Uani 1 d . . .
C6C C 0.5664(8) 0.0641(8) 0.1104(6) 0.060(2) Uani 1 d . . .
H6C H 0.5848 0.1279 0.1119 0.073 Uiso 1 calc R . .
C7C C 0.6340(9) -0.0117(8) 0.0453(6) 0.063(2) Uani 1 d . . .
C8C C 0.6029(9) -0.1041(8) 0.0460(6) 0.062(2) Uani 1 d . . .
H8C H 0.6462 -0.1564 0.0030 0.075 Uiso 1 calc R . .
C9C C 0.5124(8) -0.1254(7) 0.1054(6) 0.059(2) Uani 1 d . . .
C10C C 0.4443(8) -0.0444(7) 0.1715(5) 0.058(2) Uani 1 d . . .
O11C O 0.3578(6) -0.0623(6) 0.2287(5) 0.081(2) Uani 1 d . . .
C12C C 0.4913(9) -0.2263(8) 0.1006(6) 0.067(3) Uani 1 d . . .
H12C H 0.5370 -0.2718 0.0542 0.080 Uiso 1 calc R . .
N13C N 0.4177(7) -0.2619(6) 0.1519(5) 0.066(2) Uani 1 d . . .
C14C C 0.4182(10) -0.3731(7) 0.1403(6) 0.068(3) Uani 1 d . . .
H14E H 0.4510 -0.3982 0.0845 0.082 Uiso 1 calc R . .
H14F H 0.3348 -0.3746 0.1596 0.082 Uiso 1 calc R . .
C15C C 0.4955(11) -0.4453(8) 0.1843(7) 0.078(3) Uani 1 d . . .
H15E H 0.5026 -0.5202 0.1728 0.093 Uiso 1 calc R . .
H15F H 0.5776 -0.4405 0.1661 0.093 Uiso 1 calc R . .
C16C C 0.7333(11) 0.0054(11) -0.0204(7) 0.089(3) Uani 1 d . . .
H16G H 0.7310 -0.0219 -0.0697 0.106 Uiso 1 calc R . .
H16H H 0.8115 -0.0328 -0.0131 0.106 Uiso 1 calc R . .
H16I H 0.7216 0.0819 -0.0209 0.106 Uiso 1 calc R . .
N300 N -0.052(3) 0.171(2) 0.0341(14) 0.238(13) Uani 1 d . . .
C301 C -0.134(3) 0.234(2) 0.0259(12) 0.170(9) Uani 1 d . . .
C302 C -0.239(2) 0.3064(18) 0.0140(16) 0.208(12) Uani 1 d . . .
H30A H -0.2539 0.3779 0.0369 0.0535(3) Uiso 1 calc R . .
H30B H -0.3082 0.2835 0.0385 0.0535(3) Uiso 1 calc R . .
H30C H -0.2279 0.3083 -0.0417 0.0535(3) Uiso 1 calc R . .
O400 O 0.637(2) 0.3574(17) 0.4684(13) 0.125(7) Uiso 0.50 d P . .
O401 O -0.156(6) -0.493(5) 0.152(4) 0.18(2) Uiso 0.25 d P . .
O402 O 0.427(6) 0.450(5) 0.507(4) 0.168(19) Uiso 0.25 d P . .

loop_
_atom_site_aniso_label
_atom_site_aniso_U_11
_atom_site_aniso_U_22
_atom_site_aniso_U_33
_atom_site_aniso_U_23
_atom_site_aniso_U_13
_atom_site_aniso_U_12
Tl1 0.0535(3) 0.0514(3) 0.0518(3) 0.00360(18) -0.0141(2) -0.0180(2)
Tl2 0.0535(3) 0.0514(3) 0.0518(3) 0.00360(18) -0.0141(2) -0.0180(2)
Cl1 0.0801(18) 0.0748(17) 0.0813(19) 0.0084(13) -0.0335(15) -0.0117(13)
O11 0.52(4) 0.199(15) 0.110(10) 0.043(10) -0.042(17) -0.21(2)
O12 0.162(13) 0.58(4) 0.117(11) 0.037(16) -0.058(10) -0.19(2)
O13 0.290(19) 0.144(10) 0.098(8) -0.025(7) -0.018(10) -0.103(11)
O14 0.213(15) 0.075(7) 0.40(3) 0.061(11) -0.126(17) -0.032(9)
Cl2 0.141(3) 0.0659(16) 0.0779(19) 0.0092(14) -0.014(2) -0.0478(18)
O21 0.36(3) 0.203(16) 0.26(2) -0.086(15) 0.08(2) -0.23(2)
O22 0.316(19) 0.117(9) 0.113(9) -0.012(7) 0.063(11) -0.118(11)
O23 0.175(11) 0.127(9) 0.121(9) -0.038(7) 0.025(8) -0.062(8)
O24 0.36(4) 0.24(3) 0.43(4) 0.14(3) -0.19(3) 0.03(2)
Cl3 0.096(3) 0.077(2) 0.194(5) 0.008(2) -0.057(3) -0.0200(18)
O31 0.065(7) 0.139(11) 0.52(3) -0.069(15) -0.090(12) 0.016(7)
O32 0.224(16) 0.137(11) 0.192(14) 0.023(10) -0.068(13) -0.076(11)
O33 0.218(16) 0.140(11) 0.226(17) -0.050(11) -0.043(13) -0.053(11)
O34 0.160(12) 0.31(2) 0.189(14) 0.094(14) -0.097(12) -0.133(13)
N200 0.075(6) 0.066(5) 0.066(5) -0.004(4) -0.019(5) 0.002(4)
N100 0.058(4) 0.043(4) 0.075(5) 0.012(3) -0.024(4) -0.021(3)
C1A 0.051(5) 0.050(5) 0.071(6) 0.008(4) -0.011(5) -0.011(4)
C2A 0.052(5) 0.061(5) 0.062(6) -0.002(4) -0.005(5) -0.014(4)
N3A 0.056(4) 0.046(4) 0.057(5) 0.007(3) -0.011(4) -0.014(3)
C4A 0.060(5) 0.051(5) 0.053(5) 0.007(4) 0.001(5) -0.021(4)
C5A 0.065(5) 0.051(5) 0.050(5) 0.011(4) -0.017(4) -0.027(4)
C6A 0.076(6) 0.058(5) 0.055(6) 0.012(4) -0.017(5) -0.027(5)
C7A 0.088(7) 0.069(6) 0.050(5) 0.006(4) -0.024(5) -0.034(5)
C8A 0.081(7) 0.069(6) 0.066(6) 0.020(5) -0.039(6) -0.023(5)
C9A 0.074(6) 0.055(5) 0.056(6) 0.004(4) -0.014(5) -0.014(5)
C10A 0.076(6) 0.045(5) 0.056(5) 0.014(4) -0.029(5) -0.012(4)
O11A 0.130(7) 0.060(4) 0.069(5) -0.001(3) -0.053(5) -0.020(4)
C12A 0.068(6) 0.068(6) 0.076(7) 0.007(5) -0.026(6) -0.006(5)
N13A 0.064(5) 0.067(5) 0.074(6) 0.000(4) -0.021(5) -0.002(4)
C14A 0.057(6) 0.081(7) 0.095(8) -0.014(6) -0.031(6) 0.006(5)
C15A 0.082(7) 0.060(6) 0.095(8) -0.012(5) -0.046(7) 0.013(5)
C16A 0.102(9) 0.101(9) 0.070(7) 0.008(6) -0.035(7) -0.042(7)
C1B 0.087(7) 0.038(4) 0.086(7) 0.016(4) -0.040(6) -0.016(4)
C2B 0.090(7) 0.061(6) 0.070(6) 0.020(5) -0.033(6) -0.032(5)
N3B 0.063(4) 0.057(4) 0.058(5) 0.021(3) -0.016(4) -0.030(4)
C4B 0.065(5) 0.056(5) 0.053(5) 0.011(4) -0.021(5) -0.021(4)
C5B 0.055(5) 0.053(5) 0.067(6) 0.013(4) -0.021(5) -0.021(4)
C6B 0.084(7) 0.065(6) 0.069(6) 0.017(4) -0.040(6) -0.028(5)
C7B 0.070(6) 0.069(6) 0.079(7) 0.005(5) -0.036(6) -0.023(5)
C8B 0.074(6) 0.061(6) 0.070(6) 0.006(4) -0.025(5) -0.036(5)
C9B 0.057(5) 0.046(4) 0.050(5) 0.005(3) -0.014(4) -0.015(4)
C10B 0.050(5) 0.055(5) 0.057(5) 0.001(4) -0.015(4) -0.014(4)
O11B 0.061(4) 0.062(4) 0.103(5) -0.004(3) -0.046(4) -0.018(3)
C12B 0.063(6) 0.049(5) 0.054(5) 0.006(4) -0.012(5) -0.019(4)
N13B 0.063(5) 0.048(4) 0.055(4) 0.008(3) -0.013(4) -0.010(3)
C14B 0.077(7) 0.058(6) 0.070(7) 0.012(4) -0.026(6) -0.003(5)
C15B 0.090(7) 0.047(5) 0.081(7) 0.020(5) -0.033(6) -0.005(5)
C16B 0.110(10) 0.110(9) 0.109(10) 0.017(7) -0.064(9) -0.062(8)
C1C 0.070(6) 0.056(5) 0.066(6) 0.001(4) -0.008(5) -0.031(5)
C2C 0.060(5) 0.053(5) 0.067(6) -0.002(4) -0.017(5) -0.024(4)
N3C 0.059(4) 0.051(4) 0.058(5) 0.002(3) -0.013(4) -0.019(3)
C4C 0.058(5) 0.054(5) 0.067(6) 0.011(4) -0.026(5) -0.017(4)
C5C 0.050(5) 0.054(5) 0.049(5) 0.011(4) -0.012(4) -0.017(4)
C6C 0.049(5) 0.067(6) 0.069(6) 0.017(4) -0.028(5) -0.016(4)
C7C 0.054(5) 0.085(7) 0.055(6) 0.017(5) -0.024(5) -0.023(5)
C8C 0.057(5) 0.073(6) 0.053(6) -0.001(4) -0.015(5) -0.017(5)
C9C 0.049(5) 0.058(5) 0.062(6) 0.000(4) -0.016(5) -0.010(4)
C10C 0.046(5) 0.065(6) 0.050(5) 0.006(4) -0.008(4) -0.009(4)
O11C 0.057(4) 0.071(4) 0.089(5) 0.018(4) 0.003(4) -0.010(3)
C12C 0.067(6) 0.074(6) 0.066(6) -0.002(5) -0.030(5) -0.022(5)
N13C 0.062(5) 0.059(5) 0.076(6) -0.003(4) -0.014(4) -0.025(4)
C14C 0.076(6) 0.054(5) 0.072(6) -0.003(4) -0.024(5) -0.019(5)
C15C 0.082(7) 0.059(6) 0.081(7) -0.005(5) -0.014(6) -0.019(5)
C16C 0.082(7) 0.110(9) 0.067(7) 0.012(6) -0.007(6) -0.037(7)
N300 0.25(3) 0.25(3) 0.181(19) 0.062(17) -0.129(19) 0.01(2)
C301 0.24(3) 0.155(19) 0.116(15) 0.053(13) -0.078(18) -0.055(19)
C302 0.29(3) 0.155(19) 0.27(3) 0.09(2) -0.19(3) -0.10(2)

loop_
_atom_type_symbol
_atom_type_description
_atom_type_scat_dispersion_real
_atom_type_scat_dispersion_imag
_atom_type_scat_source
C C 0.0033 0.0016 'International Tables Vol C Tables 4.2.6.8 and 6.1.1.4'
H H 0.0000 0.0000 'International Tables Vol C Tables 4.2.6.8 and 6.1.1.4'
N N 0.0061 0.0033 'International Tables Vol C Tables 4.2.6.8 and 6.1.1.4'
O O 0.0106 0.0060 'International Tables Vol C Tables 4.2.6.8 and 6.1.1.4'
Tl Tl -2.8358 9.6688 'International Tables Vol C Tables 4.2.6.8 and 6.1.1.4'
Cl Cl 0.1484 0.1585 'International Tables Vol C Tables 4.2.6.8 and 6.1.1.4'

loop_
_geom_angle_atom_site_label_1
_geom_angle_atom_site_label_2
_geom_angle_atom_site_label_3
_geom_angle
_geom_angle_site_symmetry_1
_geom_angle_site_symmetry_3
_geom_angle_publ_flag
O11B Tl1 O11C 78.5(3) . . ?
O11B Tl1 O11A 74.0(3) . . ?
O11C Tl1 O11A 77.1(3) . . ?
O11B Tl1 N3B 75.9(3) . . ?
O11C Tl1 N3B 95.4(3) . . ?
O11A Tl1 N3B 149.9(3) . . ?
O11B Tl1 N3A 95.9(3) . . ?
O11C Tl1 N3A 149.7(3) . . ?
O11A Tl1 N3A 72.8(3) . . ?
N3B Tl1 N3A 112.2(3) . . ?
O11B Tl1 N3C 153.1(3) . . ?
O11C Tl1 N3C 74.6(3) . . ?
O11A Tl1 N3C 98.9(3) . . ?
N3B Tl1 N3C 107.2(3) . . ?
N3A Tl1 N3C 106.9(3) . . ?
O11B Tl1 N100 134.2(2) . . ?
O11C Tl1 N100 134.9(2) . . ?
O11A Tl1 N100 133.7(2) . . ?
N3B Tl1 N100 71.4(3) . . ?
N3A Tl1 N100 69.0(2) . . ?
N3C Tl1 N100 69.2(2) . . ?
O11B Tl1 Tl2 46.66(18) . . ?
O11C Tl1 Tl2 45.95(18) . . ?
O11A Tl1 Tl2 44.48(17) . . ?
N3B Tl1 Tl2 110.37(19) . . ?
N3A Tl1 Tl2 109.63(17) . . ?
N3C Tl1 Tl2 110.37(19) . . ?
N100 Tl1 Tl2 178.19(17) . . ?
O11A Tl2 O11C 79.4(3) . . ?
O11A Tl2 O11B 75.5(3) . . ?
O11C Tl2 O11B 77.8(3) . . ?
O11A Tl2 N13B 100.1(3) . . ?
O11C Tl2 N13B 147.9(3) . . ?
O11B Tl2 N13B 71.1(3) . . ?
O11A Tl2 N13A 73.2(3) . . ?
O11C Tl2 N13A 94.3(3) . . ?
O11B Tl2 N13A 148.7(3) . . ?
N13B Tl2 N13A 116.6(3) . . ?
O11A Tl2 N13C 150.9(3) . . ?
O11C Tl2 N13C 71.6(3) . . ?
O11B Tl2 N13C 100.4(3) . . ?
N13B Tl2 N13C 105.8(3) . . ?
N13A Tl2 N13C 105.7(3) . . ?
O11A Tl2 N200 132.9(3) . . ?
O11C Tl2 N200 133.6(3) . . ?
O11B Tl2 N200 134.4(3) . . ?
N13B Tl2 N200 69.3(3) . . ?
N13A Tl2 N200 72.0(3) . . ?
N13C Tl2 N200 70.3(3) . . ?
O11A Tl2 Tl1 47.36(19) . . ?
O11C Tl2 Tl1 45.94(18) . . ?
O11B Tl2 Tl1 45.81(16) . . ?
N13B Tl2 Tl1 111.11(19) . . ?
N13A Tl2 Tl1 107.9(2) . . ?
N13C Tl2 Tl1 109.35(19) . . ?
N200 Tl2 Tl1 179.6(2) . . ?
O14 Cl1 O11 114.9(15) . . ?
O14 Cl1 O13 108.2(13) . . ?
O11 Cl1 O13 121.0(9) . . ?
O14 Cl1 O12 95.3(14) . . ?
O11 Cl1 O12 107.9(14) . . ?
O13 Cl1 O12 106.0(11) . . ?
O21 Cl2 O24 91.9(19) . . ?
O21 Cl2 O22 117.9(12) . . ?
O24 Cl2 O22 105.8(19) . . ?
O21 Cl2 O23 117.6(10) . . ?
O24 Cl2 O23 107.0(18) . . ?
O22 Cl2 O23 112.8(8) . . ?
O31 Cl3 O34 111.5(13) . . ?
O31 Cl3 O32 118.3(10) . . ?
O34 Cl3 O32 104.8(10) . . ?
O31 Cl3 O33 114.2(11) . . ?
O34 Cl3 O33 99.6(12) . . ?
O32 Cl3 O33 106.4(11) . . ?
C15B N200 C15A 114.0(9) . . ?
C15B N200 C15C 113.1(9) . . ?
C15A N200 C15C 110.5(9) . . ?
C15B N200 Tl2 107.5(6) . . ?
C15A N200 Tl2 105.2(6) . . ?
C15C N200 Tl2 105.8(6) . . ?
C1C N100 C1B 112.8(8) . . ?
C1C N100 C1A 113.6(8) . . ?
C1B N100 C1A 111.2(8) . . ?
C1C N100 Tl1 107.1(5) . . ?
C1B N100 Tl1 104.9(5) . . ?
C1A N100 Tl1 106.5(5) . . ?
N100 C1A C2A 111.8(7) . . ?
N3A C2A C1A 110.3(8) . . ?
C4A N3A C2A 119.9(8) . . ?
C4A N3A Tl1 123.1(6) . . ?
C2A N3A Tl1 107.9(6) . . ?
N3A C4A C5A 127.3(8) . . ?
C6A C5A C10A 120.6(9) . . ?
C6A C5A C4A 117.1(9) . . ?
C10A C5A C4A 122.2(8) . . ?
C5A C6A C7A 123.3(9) . . ?
C6A C7A C8A 115.9(9) . . ?
C6A C7A C16A 122.6(10) . . ?
C8A C7A C16A 121.5(10) . . ?
C7A C8A C9A 123.7(10) . . ?
C8A C9A C12A 117.6(10) . . ?
C8A C9A C10A 119.3(9) . . ?
C12A C9A C10A 123.2(9) . . ?
O11A C10A C5A 122.2(9) . . ?
O11A C10A C9A 120.6(8) . . ?
C5A C10A C9A 117.1(8) . . ?
C10A O11A Tl2 142.9(7) . . ?
C10A O11A Tl1 123.8(6) . . ?
Tl2 O11A Tl1 88.2(3) . . ?
N13A C12A C9A 127.0(10) . . ?
C12A N13A C14A 121.4(9) . . ?
C12A N13A Tl2 130.3(7) . . ?
C14A N13A Tl2 105.6(7) . . ?
N13A C14A C15A 110.9(10) . . ?
N200 C15A C14A 111.2(9) . . ?
N100 C1B C2B 111.7(8) . . ?
N3B C2B C1B 110.6(8) . . ?
C4B N3B C2B 120.5(8) . . ?
C4B N3B Tl1 131.4(6) . . ?
C2B N3B Tl1 107.2(6) . . ?
N3B C4B C5B 126.8(9) . . ?
C6B C5B C10B 119.7(8) . . ?
C6B C5B C4B 116.4(8) . . ?
C10B C5B C4B 123.9(8) . . ?
C5B C6B C7B 122.7(9) . . ?
C8B C7B C6B 117.4(9) . . ?
C8B C7B C16B 123.5(10) . . ?
C6B C7B C16B 118.9(10) . . ?
C7B C8B C9B 123.3(9) . . ?
C8B C9B C12B 117.2(8) . . ?
C8B C9B C10B 120.0(8) . . ?
C12B C9B C10B 122.7(8) . . ?
O11B C10B C5B 123.7(8) . . ?
O11B C10B C9B 119.5(8) . . ?
C5B C10B C9B 116.8(8) . . ?
C10B O11B Tl1 137.4(6) . . ?
C10B O11B Tl2 125.9(6) . . ?
Tl1 O11B Tl2 87.5(2) . . ?
N13B C12B C9B 125.0(8) . . ?
C12B N13B C14B 119.8(8) . . ?
C12B N13B Tl2 123.7(6) . . ?
C14B N13B Tl2 106.5(6) . . ?
N13B C14B C15B 109.5(8) . . ?
N200 C15B C14B 110.8(9) . . ?
N100 C1C C2C 111.9(7) . . ?
N3C C2C C1C 110.0(8) . . ?
C4C N3C C2C 120.3(8) . . ?
C4C N3C Tl1 128.1(6) . . ?
C2C N3C Tl1 108.1(6) . . ?
N3C C4C C5C 126.8(9) . . ?
C10C C5C C6C 117.8(8) . . ?
C10C C5C C4C 124.8(8) . . ?
C6C C5C C4C 117.4(8) . . ?
C7C C6C C5C 124.5(9) . . ?
C8C C7C C6C 115.4(9) . . ?
C8C C7C C16C 122.1(10) . . ?
C6C C7C C16C 122.5(10) . . ?
C7C C8C C9C 125.0(9) . . ?
C8C C9C C12C 119.8(8) . . ?
C8C C9C C10C 117.8(9) . . ?
C12C C9C C10C 122.4(9) . . ?
O11C C10C C5C 121.4(8) . . ?
O11C C10C C9C 119.1(9) . . ?
C5C C10C C9C 119.6(8) . . ?
C10C O11C Tl1 133.8(6) . . ?
C10C O11C Tl2 137.9(6) . . ?
Tl1 O11C Tl2 88.1(2) . . ?
N13C C12C C9C 128.0(9) . . ?
C12C N13C C14C 120.3(8) . . ?
C12C N13C Tl2 128.7(7) . . ?
C14C N13C Tl2 107.1(6) . . ?
N13C C14C C15C 108.8(8) . . ?
N200 C15C C14C 112.8(8) . . ?
N300 C301 C302 176(3) . . ?

loop_
_geom_bond_atom_site_label_1
_geom_bond_atom_site_label_2
_geom_bond_distance
_geom_bond_site_symmetry_2
_geom_bond_publ_flag
Tl1 O11B 2.230(7) . ?
Tl1 O11C 2.234(7) . ?
Tl1 O11A 2.287(7) . ?
Tl1 N3B 2.339(8) . ?
Tl1 N3A 2.346(8) . ?
Tl1 N3C 2.369(8) . ?
Tl1 N100 2.689(7) . ?
Tl1 Tl2 3.107(4) . ?
Tl2 O11A 2.178(7) . ?
Tl2 O11C 2.234(7) . ?
Tl2 O11B 2.261(7) . ?
Tl2 N13B 2.335(8) . ?
Tl2 N13A 2.386(9) . ?
Tl2 N13C 2.414(9) . ?
Tl2 N200 2.653(9) . ?
Cl1 O14 1.298(12) . ?
Cl1 O11 1.313(14) . ?
Cl1 O13 1.382(11) . ?
Cl1 O12 1.411(16) . ?
Cl2 O21 1.275(13) . ?
Cl2 O24 1.29(2) . ?
Cl2 O22 1.294(11) . ?
Cl2 O23 1.359(10) . ?
Cl3 O31 1.339(14) . ?
Cl3 O34 1.398(15) . ?
Cl3 O32 1.407(15) . ?
Cl3 O33 1.441(15) . ?
N200 C15B 1.438(15) . ?
N200 C15A 1.469(14) . ?
N200 C15C 1.483(14) . ?
N100 C1C 1.431(11) . ?
N100 C1B 1.459(12) . ?
N100 C1A 1.461(12) . ?
C1A C2A 1.490(13) . ?
C2A N3A 1.446(11) . ?
N3A C4A 1.309(12) . ?
C4A C5A 1.413(13) . ?
C5A C6A 1.372(13) . ?
C5A C10A 1.406(12) . ?
C6A C7A 1.376(14) . ?
C7A C8A 1.381(14) . ?
C7A C16A 1.509(14) . ?
C8A C9A 1.385(14) . ?
C9A C12A 1.408(13) . ?
C9A C10A 1.415(14) . ?
C10A O11A 1.296(11) . ?
C12A N13A 1.280(13) . ?
N13A C14A 1.458(12) . ?
C14A C15A 1.519(17) . ?
C1B C2B 1.511(14) . ?
C2B N3B 1.474(11) . ?
N3B C4B 1.254(11) . ?
C4B C5B 1.417(12) . ?
C5B C6B 1.393(13) . ?
C5B C10B 1.406(13) . ?
C6B C7B 1.401(14) . ?
C7B C8B 1.334(14) . ?
C7B C16B 1.514(15) . ?
C8B C9B 1.392(13) . ?
C9B C12B 1.417(12) . ?
C9B C10B 1.436(12) . ?
C10B O11B 1.272(11) . ?
C12B N13B 1.293(12) . ?
N13B C14B 1.469(12) . ?
C14B C15B 1.481(14) . ?
C1C C2C 1.517(13) . ?
C2C N3C 1.445(11) . ?
N3C C4C 1.260(11) . ?
C4C C5C 1.427(12) . ?
C5C C10C 1.397(12) . ?
C5C C6C 1.398(12) . ?
C6C C7C 1.387(14) . ?
C7C C8C 1.372(14) . ?
C7C C16C 1.482(14) . ?
C8C C9C 1.377(13) . ?
C9C C12C 1.426(13) . ?
C9C C10C 1.438(12) . ?
C10C O11C 1.307(11) . ?
C12C N13C 1.272(13) . ?
N13C C14C 1.463(11) . ?
C14C C15C 1.486(15) . ?
N300 C301 1.11(3) . ?
C301 C302 1.38(3) . ?
